data_4082331
loop_
_publ_author_name
'Bour, Christophe'
'Monot, Julien'
'Tang, Shun'
'Guillot, R\'egis'
'Farjon, Jonathan'
'Gandon, Vincent'

_publ_section_title
;
 Structure, Stability, and Catalytic Activity of Fluorine-Bridged
 Complexes IPr&#x00B7;GaCl2(\m-F)EFn--1(EFn--= SbF6--, PF6--, or BF4--)
;
_journal_issue 2
_journal_name_full Organometallics
_journal_page_first 594
_journal_paper_doi 10.1021/om4012054
_journal_volume 33
_journal_year 2014
_chemical_formula_moiety 'C27 H36 B Cl2 F4 Ga N2, C H2 Cl2 '
_chemical_formula_sum 'C28 H38 B Cl4 F4 Ga N2'
_chemical_formula_weight 700.93
_chemical_properties_physical air-sensitive
_space_group_IT_number 62
_symmetry_cell_setting orthorhombic
_symmetry_Int_Tables_number 62
_symmetry_space_group_name_Hall '-P 2ac 2n'
_symmetry_space_group_name_H-M 'P n m a'
_atom_sites_solution_hydrogens geom
_atom_sites_solution_primary direct
_atom_sites_solution_secondary difmap
_audit_creation_method SHELXL-97
_cell_angle_alpha 90.00
_cell_angle_beta 90.00
_cell_angle_gamma 90.00
_cell_formula_units_Z 12
_cell_length_a 17.3894(5)
_cell_length_b 51.5072(16)
_cell_length_c 10.9303(3)
_cell_measurement_temperature 100(1)
_cell_volume 9790.0(5)
_computing_structure_refinement 'SHELXL-97 (Sheldrick, 1997)'
_computing_structure_solution 'SHELXS-97 (Sheldrick, 1990)'
_diffrn_ambient_temperature 100(1)
_diffrn_measured_fraction_theta_full 1.000
_diffrn_measured_fraction_theta_max 0.999
_diffrn_radiation_monochromator graphite
_diffrn_radiation_probe x-ray
_diffrn_radiation_type MoK\a
_diffrn_radiation_wavelength 0.71073
_diffrn_reflns_av_R_equivalents 0.0526
_diffrn_reflns_av_sigmaI/netI 0.0306
_diffrn_reflns_limit_h_max 23
_diffrn_reflns_limit_h_min -23
_diffrn_reflns_limit_k_max 64
_diffrn_reflns_limit_k_min -68
_diffrn_reflns_limit_l_max 10
_diffrn_reflns_limit_l_min -14
_diffrn_reflns_number 119381
_diffrn_reflns_theta_full 25.00
_diffrn_reflns_theta_max 28.40
_diffrn_reflns_theta_min 0.79
_diffrn_source 'fine-focus sealed tube'
_diffrn_source_type 'kappa X8 APEX II Bruker ICMMO'
_exptl_absorpt_coefficient_mu 1.215
_exptl_absorpt_correction_T_max 0.9340
_exptl_absorpt_correction_T_min 0.8192
_exptl_absorpt_correction_type psi-scan
_exptl_absorpt_process_details SADABS
_exptl_crystal_colour colorless
_exptl_crystal_density_diffrn 1.427
_exptl_crystal_density_method 'not measured'
_exptl_crystal_description bloc
_exptl_crystal_F_000 4320
_exptl_crystal_size_max 0.18
_exptl_crystal_size_mid 0.16
_exptl_crystal_size_min 0.06
_refine_diff_density_max 1.433
_refine_diff_density_min -1.553
_refine_diff_density_rms 0.084
_refine_ls_extinction_method none
_refine_ls_goodness_of_fit_ref 1.107
_refine_ls_hydrogen_treatment constr
_refine_ls_matrix_type full
_refine_ls_number_parameters 565
_refine_ls_number_reflns 12426
_refine_ls_number_restraints 0
_refine_ls_restrained_S_all 1.107
_refine_ls_R_factor_all 0.0703
_refine_ls_R_factor_gt 0.0554
_refine_ls_shift/su_max 0.001
_refine_ls_shift/su_mean 0.000
_refine_ls_structure_factor_coef Fsqd
_refine_ls_weighting_details 'calc w=1/[\s^2^(Fo^2^)+(0.0389P)^2^+22.1139P] where P=(Fo^2^+2Fc^2^)/3'
_refine_ls_weighting_scheme calc
_refine_ls_wR_factor_gt 0.1172
_refine_ls_wR_factor_ref 0.1232
_reflns_number_gt 10209
_reflns_number_total 12426
_reflns_threshold_expression >2sigma(I)
_cod_data_source_file om4012054_si_001.cif
_cod_data_source_block 1b
_cod_database_code 4082331

loop_
_symmetry_equiv_pos_as_xyz
'x, y, z'
'-x+1/2, -y, z+1/2'
'-x, y+1/2, -z'
'x+1/2, -y+1/2, -z+1/2'
'-x, -y, -z'
'x-1/2, y, -z-1/2'
'x, -y-1/2, z'
'-x-1/2, y-1/2, z-1/2'

loop_
_atom_site_label
_atom_site_type_symbol
_atom_site_fract_x
_atom_site_fract_y
_atom_site_fract_z
_atom_site_U_iso_or_equiv
_atom_site_adp_type
_atom_site_occupancy
_atom_site_symmetry_multiplicity
_atom_site_calc_flag
_atom_site_refinement_flags
C28 C 0.05829(14) 0.23686(5) 0.3960(2) 0.0164(5) Uani 1 1 d .
H28 H 0.0156 0.2261 0.4028 0.020 Uiso 1 1 calc R
C29 C 0.1802(2) 0.2500 0.3765(3) 0.0130(7) Uani 1 2 d S
C30 C 0.16017(15) 0.20240(5) 0.3864(2) 0.0143(5) Uani 1 1 d .
C31 C 0.17610(15) 0.19156(5) 0.5006(2) 0.0176(5) Uani 1 1 d .
C32 C 0.20551(17) 0.16646(6) 0.5010(3) 0.0230(6) Uani 1 1 d .
H32 H 0.2180 0.1587 0.5751 0.028 Uiso 1 1 calc R
C33 C 0.21658(17) 0.15284(6) 0.3933(3) 0.0239(6) Uani 1 1 d .
H33 H 0.2373 0.1362 0.3953 0.029 Uiso 1 1 calc R
C34 C 0.19677(16) 0.16402(5) 0.2826(3) 0.0205(6) Uani 1 1 d .
H34 H 0.2024 0.1544 0.2111 0.025 Uiso 1 1 calc R
C35 C 0.16867(15) 0.18928(5) 0.2757(2) 0.0163(5) Uani 1 1 d .
C36 C 0.16217(17) 0.20558(6) 0.6207(3) 0.0225(6) Uani 1 1 d .
H36 H 0.1345 0.2217 0.6030 0.027 Uiso 1 1 calc R
C37 C 0.1126(2) 0.18919(8) 0.7049(3) 0.0458(10) Uani 1 1 d .
H37A H 0.1407 0.1740 0.7295 0.069 Uiso 1 1 calc R
H37B H 0.0667 0.1840 0.6624 0.069 Uiso 1 1 calc R
H37C H 0.0989 0.1992 0.7759 0.069 Uiso 1 1 calc R
C38 C 0.2366(2) 0.21247(9) 0.6836(4) 0.0487(11) Uani 1 1 d .
H38A H 0.2636 0.1969 0.7048 0.073 Uiso 1 1 calc R
H38B H 0.2258 0.2222 0.7564 0.073 Uiso 1 1 calc R
H38C H 0.2678 0.2227 0.6295 0.073 Uiso 1 1 calc R
C39 C 0.14522(16) 0.20083(6) 0.1542(2) 0.0192(5) Uani 1 1 d .
H39 H 0.1476 0.2198 0.1615 0.023 Uiso 1 1 calc R
C40 C 0.06162(18) 0.19322(7) 0.1264(3) 0.0297(7) Uani 1 1 d .
H40A H 0.0570 0.1746 0.1265 0.045 Uiso 1 1 calc R
H40B H 0.0473 0.1998 0.0475 0.045 Uiso 1 1 calc R
H40C H 0.0284 0.2004 0.1878 0.045 Uiso 1 1 calc R
C41 C 0.19788(19) 0.19273(7) 0.0498(3) 0.0287(7) Uani 1 1 d .
H41A H 0.2504 0.1959 0.0723 0.043 Uiso 1 1 calc R
H41B H 0.1855 0.2026 -0.0221 0.043 Uiso 1 1 calc R
H41C H 0.1909 0.1746 0.0332 0.043 Uiso 1 1 calc R
B2 B 0.3381(3) 0.2500 0.0565(5) 0.0233(9) Uani 1 2 d S
N3 N 0.13378(12) 0.22912(4) 0.38396(19) 0.0137(4) Uani 1 1 d .
F5 F 0.28511(13) 0.2500 0.1683(2) 0.0248(5) Uani 1 2 d S
F6 F 0.38111(10) 0.22811(3) 0.06671(18) 0.0321(4) Uani 1 1 d .
F7 F 0.28969(17) 0.2500 -0.0397(2) 0.0394(7) Uani 1 2 d S
Cl3 Cl 0.35573(4) 0.215622(15) 0.38525(8) 0.03027(17) Uani 1 1 d .
Ga2 Ga 0.29259(2) 0.2500 0.34293(4) 0.01708(10) Uani 1 2 d S
C1 C 0.39796(14) 0.08599(5) 0.8699(2) 0.0128(5) Uani 1 1 d .
C2 C 0.52478(15) 0.09262(5) 0.8671(2) 0.0169(5) Uani 1 1 d .
H2 H 0.5721 0.1010 0.8648 0.020 Uiso 1 1 calc R
C3 C 0.51306(14) 0.06679(5) 0.8723(2) 0.0161(5) Uani 1 1 d .
H3 H 0.5507 0.0540 0.8742 0.019 Uiso 1 1 calc R
C4 C 0.43788(15) 0.13169(5) 0.8511(2) 0.0157(5) Uani 1 1 d .
C5 C 0.43518(17) 0.14148(6) 0.7320(3) 0.0216(6) Uani 1 1 d .
C6 C 0.41527(19) 0.16768(6) 0.7201(3) 0.0324(7) Uani 1 1 d .
H6 H 0.4121 0.1751 0.6426 0.039 Uiso 1 1 calc R
C7 C 0.4003(2) 0.18266(6) 0.8215(4) 0.0369(8) Uani 1 1 d .
H7 H 0.3857 0.1999 0.8113 0.044 Uiso 1 1 calc R
C8 C 0.40649(18) 0.17265(6) 0.9371(3) 0.0314(7) Uani 1 1 d .
H8 H 0.3977 0.1833 1.0042 0.038 Uiso 1 1 calc R
C9 C 0.42576(16) 0.14674(6) 0.9559(3) 0.0211(6) Uani 1 1 d .
C10 C 0.39763(14) 0.03790(5) 0.8719(2) 0.0132(5) Uani 1 1 d .
C11 C 0.37693(15) 0.02786(5) 0.7577(2) 0.0164(5) Uani 1 1 d .
C12 C 0.33940(17) 0.00399(5) 0.7576(3) 0.0203(6) Uani 1 1 d .
H12 H 0.3244 -0.0034 0.6837 0.024 Uiso 1 1 calc R
C13 C 0.32401(17) -0.00893(5) 0.8655(3) 0.0221(6) Uani 1 1 d .
H13 H 0.2985 -0.0248 0.8634 0.026 Uiso 1 1 calc R
C14 C 0.34606(16) 0.00146(5) 0.9766(3) 0.0195(6) Uani 1 1 d .
H14 H 0.3353 -0.0075 1.0484 0.023 Uiso 1 1 calc R
C15 C 0.38418(15) 0.02522(5) 0.9828(2) 0.0152(5) Uani 1 1 d .
C16 C 0.45720(18) 0.12538(6) 0.6222(3) 0.0252(6) Uani 1 1 d .
H16 H 0.4521 0.1070 0.6443 0.030 Uiso 1 1 calc R
C17 C 0.54105(19) 0.13048(7) 0.5890(3) 0.0335(7) Uani 1 1 d .
H17A H 0.5478 0.1486 0.5708 0.050 Uiso 1 1 calc R
H17B H 0.5547 0.1203 0.5186 0.050 Uiso 1 1 calc R
H17C H 0.5734 0.1258 0.6566 0.050 Uiso 1 1 calc R
C18 C 0.4058(2) 0.13057(9) 0.5120(3) 0.0478(10) Uani 1 1 d .
H18A H 0.3529 0.1285 0.5353 0.072 Uiso 1 1 calc R
H18B H 0.4180 0.1185 0.4479 0.072 Uiso 1 1 calc R
H18C H 0.4140 0.1480 0.4834 0.072 Uiso 1 1 calc R
C19 C 0.43884(17) 0.13623(6) 1.0829(3) 0.0258(6) Uani 1 1 d .
H19 H 0.4271 0.1176 1.0836 0.031 Uiso 1 1 calc R
C20 C 0.3888(3) 0.14989(10) 1.1778(4) 0.0578(12) Uani 1 1 d .
H20A H 0.3361 0.1493 1.1523 0.087 Uiso 1 1 calc R
H20B H 0.4049 0.1676 1.1856 0.087 Uiso 1 1 calc R
H20C H 0.3941 0.1413 1.2553 0.087 Uiso 1 1 calc R
C21 C 0.5234(2) 0.14012(7) 1.1162(3) 0.0363(8) Uani 1 1 d .
H21A H 0.5550 0.1298 1.0628 0.055 Uiso 1 1 calc R
H21B H 0.5318 0.1349 1.1994 0.055 Uiso 1 1 calc R
H21C H 0.5367 0.1581 1.1072 0.055 Uiso 1 1 calc R
C22 C 0.39445(17) 0.04174(5) 0.6386(2) 0.0201(6) Uani 1 1 d .
H22 H 0.4148 0.0590 0.6579 0.024 Uiso 1 1 calc R
C23 C 0.45566(19) 0.02679(7) 0.5679(3) 0.0308(7) Uani 1 1 d .
H23A H 0.5011 0.0252 0.6171 0.046 Uiso 1 1 calc R
H23B H 0.4678 0.0359 0.4938 0.046 Uiso 1 1 calc R
H23C H 0.4366 0.0098 0.5481 0.046 Uiso 1 1 calc R
C24 C 0.3227(2) 0.04509(8) 0.5603(3) 0.0430(9) Uani 1 1 d .
H24A H 0.3048 0.0284 0.5337 0.064 Uiso 1 1 calc R
H24B H 0.3348 0.0556 0.4902 0.064 Uiso 1 1 calc R
H24C H 0.2833 0.0534 0.6075 0.064 Uiso 1 1 calc R
C25 C 0.40739(16) 0.03662(5) 1.1052(2) 0.0174(5) Uani 1 1 d .
H25 H 0.4384 0.0521 1.0894 0.021 Uiso 1 1 calc R
C26 C 0.4563(2) 0.01777(6) 1.1779(3) 0.0336(8) Uani 1 1 d .
H26A H 0.4265 0.0026 1.1971 0.050 Uiso 1 1 calc R
H26B H 0.4729 0.0259 1.2523 0.050 Uiso 1 1 calc R
H26C H 0.5003 0.0128 1.1304 0.050 Uiso 1 1 calc R
C27 C 0.3371(2) 0.04488(9) 1.1775(3) 0.0478(11) Uani 1 1 d .
H27A H 0.3058 0.0300 1.1946 0.072 Uiso 1 1 calc R
H27B H 0.3079 0.0572 1.1306 0.072 Uiso 1 1 calc R
H27C H 0.3531 0.0527 1.2530 0.072 Uiso 1 1 calc R
C42 C 0.1130(3) 0.07167(9) 0.2033(4) 0.0641(13) Uani 1 1 d .
H42A H 0.1405 0.0796 0.1358 0.077 Uiso 1 1 calc R
H42B H 0.1163 0.0530 0.1935 0.077 Uiso 1 1 calc R
C43 C 0.4876(4) 0.2500 0.6189(7) 0.077(2) Uani 1 2 d S
H43A H 0.4637 0.2348 0.5831 0.092 Uiso 0.50 1 calc PR
H43B H 0.4637 0.2652 0.5831 0.092 Uiso 0.50 1 calc PR
B1 B 0.16005(19) 0.04914(7) 0.8797(3) 0.0224(6) Uani 1 1 d .
N1 N 0.45352(12) 0.10420(4) 0.86569(19) 0.0138(4) Uani 1 1 d .
N2 N 0.43492(12) 0.06299(4) 0.87446(19) 0.0127(4) Uani 1 1 d .
F1 F 0.24216(10) 0.06027(3) 0.87917(17) 0.0270(4) Uani 1 1 d .
F2 F 0.11356(10) 0.06989(4) 0.89436(18) 0.0319(4) Uani 1 1 d .
F3 F 0.15185(11) 0.03740(4) 0.76932(18) 0.0374(5) Uani 1 1 d .
F4 F 0.15914(11) 0.03242(4) 0.97530(19) 0.0380(5) Uani 1 1 d .
Cl1 Cl 0.24642(6) 0.11210(3) 1.03185(14) 0.0714(4) Uani 1 1 d .
Cl2 Cl 0.23914(5) 0.10957(2) 0.70695(11) 0.0586(3) Uani 1 1 d .
Cl4 Cl 0.15837(9) 0.08054(2) 0.34236(11) 0.0677(4) Uani 1 1 d .
Cl5 Cl 0.01732(8) 0.08093(2) 0.19662(11) 0.0592(3) Uani 1 1 d .
Cl6 Cl 0.58639(8) 0.2500 0.58393(12) 0.0417(3) Uani 1 2 d S
Cl7 Cl 0.47177(11) 0.2500 0.77815(17) 0.0663(5) Uani 1 2 d S
Ga1 Ga 0.285864(17) 0.093543(6) 0.87047(3) 0.02103(8) Uani 1 1 d .

loop_
_atom_site_aniso_label
_atom_site_aniso_U_11
_atom_site_aniso_U_22
_atom_site_aniso_U_33
_atom_site_aniso_U_23
_atom_site_aniso_U_13
_atom_site_aniso_U_12
C28 0.0105(11) 0.0180(13) 0.0208(13) 0.0003(10) 0.0009(10) -0.0014(10)
C29 0.0171(17) 0.0108(16) 0.0111(16) 0.000 -0.0006(13) 0.000
C30 0.0145(11) 0.0100(12) 0.0185(12) 0.0009(10) 0.0001(10) -0.0009(9)
C31 0.0161(12) 0.0174(13) 0.0194(13) 0.0021(10) -0.0014(10) -0.0005(10)
C32 0.0246(14) 0.0194(14) 0.0251(14) 0.0067(11) -0.0019(12) 0.0018(12)
C33 0.0249(14) 0.0144(13) 0.0325(16) 0.0010(11) 0.0007(12) 0.0028(11)
C34 0.0195(13) 0.0158(13) 0.0263(15) -0.0045(11) 0.0031(11) 0.0005(10)
C35 0.0139(12) 0.0152(13) 0.0197(13) 0.0002(10) 0.0019(10) -0.0029(10)
C36 0.0281(15) 0.0236(15) 0.0157(13) 0.0006(11) -0.0018(11) 0.0042(12)
C37 0.050(2) 0.053(2) 0.0344(19) -0.0123(17) 0.0196(17) -0.0189(19)
C38 0.0355(19) 0.073(3) 0.037(2) -0.026(2) 0.0059(16) -0.017(2)
C39 0.0198(13) 0.0197(14) 0.0181(13) -0.0016(11) -0.0010(10) 0.0003(11)
C40 0.0243(15) 0.0390(19) 0.0259(15) 0.0024(13) -0.0063(12) -0.0059(13)
C41 0.0318(17) 0.0339(18) 0.0204(14) -0.0008(12) 0.0062(12) 0.0001(13)
B2 0.018(2) 0.025(2) 0.027(2) 0.000 0.0046(18) 0.000
N3 0.0111(9) 0.0150(11) 0.0150(10) -0.0015(8) -0.0007(8) -0.0002(8)
F5 0.0197(12) 0.0318(14) 0.0229(12) 0.000 0.0040(10) 0.000
F6 0.0268(9) 0.0221(9) 0.0473(11) -0.0054(8) 0.0075(8) 0.0045(7)
F7 0.0372(15) 0.0565(19) 0.0244(13) 0.000 -0.0022(12) 0.000
Cl3 0.0194(3) 0.0299(4) 0.0415(4) 0.0073(3) 0.0008(3) 0.0074(3)
Ga2 0.01132(18) 0.0186(2) 0.0213(2) 0.000 0.00078(16) 0.000
C1 0.0166(12) 0.0101(11) 0.0118(11) -0.0008(9) 0.0010(9) -0.0015(9)
C2 0.0141(12) 0.0176(13) 0.0191(13) 0.0004(10) -0.0001(10) 0.0022(10)
C3 0.0126(11) 0.0175(13) 0.0182(13) -0.0011(10) 0.0002(10) 0.0034(10)
C4 0.0148(12) 0.0097(12) 0.0227(13) 0.0004(10) -0.0013(10) -0.0005(9)
C5 0.0215(14) 0.0188(14) 0.0244(14) 0.0056(11) -0.0044(11) -0.0039(11)
C6 0.0331(17) 0.0227(16) 0.0412(19) 0.0120(14) -0.0115(14) -0.0054(13)
C7 0.0333(18) 0.0131(15) 0.064(2) 0.0004(15) -0.0147(17) 0.0000(13)
C8 0.0254(15) 0.0195(15) 0.049(2) -0.0133(14) -0.0025(14) 0.0027(12)
C9 0.0164(13) 0.0188(14) 0.0280(15) -0.0058(11) -0.0007(11) -0.0006(10)
C10 0.0148(11) 0.0080(11) 0.0168(12) -0.0012(9) 0.0000(10) 0.0010(9)
C11 0.0196(13) 0.0139(12) 0.0156(12) -0.0011(10) 0.0005(10) 0.0014(10)
C12 0.0248(14) 0.0169(13) 0.0190(13) -0.0043(11) -0.0019(11) -0.0024(11)
C13 0.0263(14) 0.0147(13) 0.0252(15) -0.0009(11) 0.0007(12) -0.0052(11)
C14 0.0223(14) 0.0165(13) 0.0197(13) 0.0028(10) 0.0014(11) -0.0011(11)
C15 0.0163(12) 0.0143(12) 0.0152(12) 0.0008(10) 0.0004(10) 0.0011(10)
C16 0.0278(15) 0.0288(16) 0.0188(13) 0.0061(12) -0.0010(12) -0.0057(12)
C17 0.0280(16) 0.0349(19) 0.0375(18) 0.0026(15) 0.0040(14) 0.0005(14)
C18 0.040(2) 0.080(3) 0.0233(17) -0.0013(18) -0.0055(15) 0.008(2)
C19 0.0263(15) 0.0297(16) 0.0215(14) -0.0090(12) 0.0018(12) 0.0001(13)
C20 0.056(3) 0.089(4) 0.0283(19) -0.016(2) 0.0076(18) 0.019(2)
C21 0.0359(18) 0.0301(18) 0.043(2) -0.0004(15) -0.0172(16) -0.0052(14)
C22 0.0320(15) 0.0155(13) 0.0129(12) 0.0003(10) -0.0005(11) -0.0019(11)
C23 0.0321(17) 0.0343(18) 0.0260(16) 0.0041(13) 0.0091(13) -0.0008(14)
C24 0.0368(19) 0.065(3) 0.0267(17) 0.0188(17) -0.0005(15) 0.0142(18)
C25 0.0221(13) 0.0164(13) 0.0136(12) -0.0003(10) 0.0000(10) 0.0000(10)
C26 0.0434(19) 0.0279(17) 0.0294(17) -0.0032(13) -0.0176(15) 0.0065(15)
C27 0.0324(19) 0.083(3) 0.0284(18) -0.0271(19) -0.0012(15) 0.0142(19)
C42 0.096(4) 0.047(3) 0.048(3) -0.008(2) 0.010(3) 0.020(3)
C43 0.044(4) 0.123(7) 0.063(5) 0.000 -0.007(3) 0.000
B1 0.0181(14) 0.0202(16) 0.0291(17) 0.0024(13) -0.0017(13) -0.0017(12)
N1 0.0135(10) 0.0132(10) 0.0147(10) 0.0003(8) -0.0001(8) 0.0000(8)
N2 0.0140(10) 0.0122(10) 0.0120(10) -0.0003(8) 0.0003(8) -0.0016(8)
F1 0.0196(8) 0.0205(8) 0.0408(10) 0.0033(8) -0.0029(7) -0.0011(7)
F2 0.0194(8) 0.0313(10) 0.0448(11) -0.0015(8) 0.0001(8) 0.0048(7)
F3 0.0328(10) 0.0418(12) 0.0375(11) -0.0109(9) -0.0091(9) 0.0007(9)
F4 0.0342(10) 0.0380(11) 0.0416(11) 0.0183(9) 0.0019(9) -0.0038(9)
Cl1 0.0349(5) 0.0763(8) 0.1031(10) -0.0501(8) 0.0226(6) -0.0128(5)
Cl2 0.0244(4) 0.0686(7) 0.0829(8) 0.0550(6) -0.0128(5) -0.0037(4)
Cl4 0.1069(10) 0.0356(6) 0.0608(7) -0.0097(5) 0.0003(7) 0.0184(6)
Cl5 0.0815(8) 0.0354(5) 0.0608(7) -0.0015(5) 0.0197(6) -0.0103(5)
Cl6 0.0484(7) 0.0330(6) 0.0438(7) 0.000 0.0053(6) 0.000
Cl7 0.0796(12) 0.0393(8) 0.0801(12) 0.000 0.0372(10) 0.000
Ga1 0.01324(14) 0.01604(15) 0.03382(18) 0.00194(12) 0.00159(13) 0.00153(11)

loop_
_atom_type_symbol
_atom_type_description
_atom_type_scat_dispersion_real
_atom_type_scat_dispersion_imag
_atom_type_scat_source
C C 0.0031 0.0016 'International Tables Vol C Tables 4.2.6.8 and 6.1.1.4'
H H 0.0000 0.0000 'International Tables Vol C Tables 4.2.6.8 and 6.1.1.4'
B B 0.0016 0.0007 'International Tables Vol C Tables 4.2.6.8 and 6.1.1.4'
N N 0.0061 0.0033 'International Tables Vol C Tables 4.2.6.8 and 6.1.1.4'
F F 0.0176 0.0103 'International Tables Vol C Tables 4.2.6.8 and 6.1.1.4'
Cl Cl 0.1480 0.1591 'International Tables Vol C Tables 4.2.6.8 and 6.1.1.4'
Ga Ga 0.2310 1.6140 'International Tables Vol C Tables 4.2.6.8 and 6.1.1.4'

loop_
_geom_angle_atom_site_label_1
_geom_angle_atom_site_label_2
_geom_angle_atom_site_label_3
_geom_angle
_geom_angle_site_symmetry_1
_geom_angle_site_symmetry_3
C28 C28 N3 106.81(15) 7_565 .
N3 C29 N3 105.9(3) 7_565 .
N3 C29 Ga2 126.90(15) 7_565 .
N3 C29 Ga2 126.90(15) . .
C35 C30 C31 124.2(2) . .
C35 C30 N3 118.5(2) . .
C31 C30 N3 117.3(2) . .
C32 C31 C30 116.6(3) . .
C32 C31 C36 119.9(2) . .
C30 C31 C36 123.5(2) . .
C33 C32 C31 121.3(3) . .
C32 C33 C34 119.9(3) . .
C33 C34 C35 121.6(3) . .
C34 C35 C30 116.3(2) . .
C34 C35 C39 120.7(2) . .
C30 C35 C39 122.9(2) . .
C38 C36 C31 111.7(3) . .
C38 C36 C37 110.0(3) . .
C31 C36 C37 110.5(3) . .
C35 C39 C41 112.9(2) . .
C35 C39 C40 109.2(2) . .
C41 C39 C40 110.5(2) . .
F7 B2 F6 114.1(2) . .
F7 B2 F6 114.1(2) . 7_565
F6 B2 F6 112.4(4) . 7_565
F7 B2 F5 104.3(3) . .
F6 B2 F5 105.4(3) . .
F6 B2 F5 105.4(3) 7_565 .
C29 N3 C28 110.2(2) . .
C29 N3 C30 124.6(2) . .
C28 N3 C30 125.0(2) . .
B2 F5 Ga2 139.1(2) . .
F5 Ga2 C29 96.73(12) . .
F5 Ga2 Cl3 104.55(5) . 7_565
C29 Ga2 Cl3 117.75(4) . 7_565
F5 Ga2 Cl3 104.55(4) . .
C29 Ga2 Cl3 117.75(4) . .
Cl3 Ga2 Cl3 112.13(5) 7_565 .
N1 C1 N2 105.7(2) . .
N1 C1 Ga1 124.55(18) . .
N2 C1 Ga1 129.73(18) . .
C3 C2 N1 107.0(2) . .
C2 C3 N2 106.9(2) . .
C5 C4 C9 123.9(3) . .
C5 C4 N1 117.5(2) . .
C9 C4 N1 118.6(2) . .
C4 C5 C6 116.3(3) . .
C4 C5 C16 122.3(3) . .
C6 C5 C16 121.3(3) . .
C7 C6 C5 120.9(3) . .
C8 C7 C6 121.2(3) . .
C7 C8 C9 121.1(3) . .
C8 C9 C4 116.5(3) . .
C8 C9 C19 121.1(3) . .
C4 C9 C19 122.2(3) . .
C15 C10 C11 123.9(2) . .
C15 C10 N2 118.4(2) . .
C11 C10 N2 117.6(2) . .
C12 C11 C10 116.6(2) . .
C12 C11 C22 120.6(2) . .
C10 C11 C22 122.7(2) . .
C13 C12 C11 121.1(3) . .
C12 C13 C14 120.7(3) . .
C13 C14 C15 121.0(3) . .
C14 C15 C10 116.7(2) . .
C14 C15 C25 120.6(2) . .
C10 C15 C25 122.7(2) . .
C5 C16 C18 112.6(3) . .
C5 C16 C17 109.7(3) . .
C18 C16 C17 110.1(3) . .
C9 C19 C20 112.0(3) . .
C9 C19 C21 108.5(3) . .
C20 C19 C21 109.0(3) . .
C11 C22 C24 111.8(3) . .
C11 C22 C23 109.7(2) . .
C24 C22 C23 110.1(3) . .
C26 C25 C27 111.0(3) . .
C26 C25 C15 111.3(2) . .
C27 C25 C15 110.7(2) . .
Cl5 C42 Cl4 113.1(2) . .
Cl6 C43 Cl7 111.5(4) . .
F2 B1 F4 113.9(3) . .
F2 B1 F3 113.3(3) . .
F4 B1 F3 113.7(3) . .
F2 B1 F1 105.2(2) . .
F4 B1 F1 104.5(2) . .
F3 B1 F1 105.1(2) . .
C1 N1 C2 110.1(2) . .
C1 N1 C4 123.3(2) . .
C2 N1 C4 126.4(2) . .
C1 N2 C3 110.2(2) . .
C1 N2 C10 124.8(2) . .
C3 N2 C10 124.8(2) . .
B1 F1 Ga1 135.73(16) . .
F1 Ga1 C1 102.63(9) . .
F1 Ga1 Cl1 103.79(7) . .
C1 Ga1 Cl1 114.09(8) . .
F1 Ga1 Cl2 104.00(6) . .
C1 Ga1 Cl2 116.57(8) . .
Cl1 Ga1 Cl2 113.58(6) . .

loop_
_geom_bond_atom_site_label_1
_geom_bond_atom_site_label_2
_geom_bond_distance
_geom_bond_site_symmetry_2
C28 C28 1.354(5) 7_565
C28 N3 1.378(3) .
C29 N3 1.348(3) 7_565
C29 N3 1.348(3) .
C29 Ga2 1.988(4) .
C30 C35 1.394(4) .
C30 C31 1.395(4) .
C30 N3 1.451(3) .
C31 C32 1.390(4) .
C31 C36 1.517(4) .
C32 C33 1.384(4) .
C33 C34 1.384(4) .
C34 C35 1.392(4) .
C35 C39 1.511(4) .
C36 C38 1.508(5) .
C36 C37 1.517(5) .
C39 C41 1.522(4) .
C39 C40 1.536(4) .
B2 F7 1.347(6) .
B2 F6 1.357(3) .
B2 F6 1.357(3) 7_565
B2 F5 1.532(5) .
F5 Ga2 1.913(2) .
Cl3 Ga2 2.1342(8) .
Ga2 Cl3 2.1341(8) 7_565
C1 N1 1.347(3) .
C1 N2 1.349(3) .
C1 Ga1 1.988(3) .
C2 C3 1.347(4) .
C2 N1 1.375(3) .
C3 N2 1.373(3) .
C4 C5 1.397(4) .
C4 C9 1.399(4) .
C4 N1 1.450(3) .
C5 C6 1.399(4) .
C5 C16 1.509(4) .
C6 C7 1.375(5) .
C7 C8 1.369(5) .
C8 C9 1.391(4) .
C9 C19 1.507(4) .
C10 C15 1.397(4) .
C10 C11 1.398(4) .
C10 N2 1.446(3) .
C11 C12 1.392(4) .
C11 C22 1.516(4) .
C12 C13 1.380(4) .
C13 C14 1.381(4) .
C14 C15 1.393(4) .
C15 C25 1.516(4) .
C16 C18 1.523(4) .
C16 C17 1.525(4) .
C19 C20 1.525(5) .
C19 C21 1.528(4) .
C22 C24 1.523(4) .
C22 C23 1.524(4) .
C25 C26 1.515(4) .
C25 C27 1.516(4) .
C42 Cl5 1.733(5) .
C42 Cl4 1.772(5) .
C43 Cl6 1.760(7) .
C43 Cl7 1.763(8) .
B1 F2 1.350(4) .
B1 F4 1.354(4) .
B1 F3 1.357(4) .
B1 F1 1.539(4) .
F1 Ga1 1.8771(17) .
Cl1 Ga1 2.1202(12) .
Cl2 Ga1 2.1298(10) .
